data_1552598
loop_
_publ_author_name
'Solipeta, Divya Reddy'
'Bandi, Siva'
'Vemulapalli, Sahithya Phani Babu'
'Pallavi, Preethi M. C.'
'Vemireddy, Sravanthi'
'Balasubramania, Sridhar'
'Mahabalarao, Sampath Kumar H.'
'Katragadda, Suresh Babu'

_publ_section_title
;
 Secophragmalin-Type Limonoids from <i>Trichilia connaroides</i>:
 Isolation, Semisynthesis, and Their Cytotoxic Activities.
;
_journal_issue 10
_journal_name_full 'Journal of natural products'
_journal_page_first 2731
_journal_page_last 2743
_journal_paper_doi 10.1021/acs.jnatprod.9b00346
_journal_volume 82
_journal_year 2019
_chemical_absolute_configuration syn
_chemical_formula_moiety 'C32 H36 O10, 0.374(H2 O)'
_chemical_formula_sum 'C32 H38 O11'
_chemical_formula_weight 598.62
_space_group_crystal_system orthorhombic
_space_group_IT_number 19
_space_group_name_Hall 'P 2ac 2ab'
_space_group_name_H-M_alt 'P 21 21 21'
_atom_sites_solution_hydrogens mixed
_audit_creation_method SHELXL-2018/3
_cell_angle_alpha 90
_cell_angle_beta 90
_cell_angle_gamma 90
_cell_formula_units_Z 4
_cell_length_a 12.4671(2)
_cell_length_b 15.1639(3)
_cell_length_c 15.7932(4)
_cell_measurement_reflns_used 9891
_cell_measurement_temperature 294(2)
_cell_measurement_theta_max 26.04
_cell_measurement_theta_min 2.48
_cell_volume 2985.70(11)
_computing_cell_refinement '<i>SAINT</i> (Bruker, 2016)'
_computing_data_collection '<i>APEX3</i> (Bruker, 2016)'
_computing_data_reduction 'Bruker SAINT'
_computing_molecular_graphics 'Bruker SHELXTL'
_computing_publication_material 'Bruker SHELXTL'
_computing_structure_refinement '<i>SHELXL</i> (Sheldrick, 2018)'
_computing_structure_solution '<i>SHELXT</i> (Sheldrick, 2015)'
_diffrn_ambient_temperature 294(2)
_diffrn_measured_fraction_theta_full 0.999
_diffrn_measured_fraction_theta_max 0.996
_diffrn_measurement_device_type 'Bruker D8 QUEST PHOTON-100'
_diffrn_measurement_method '\w and \f'
_diffrn_radiation_type MoK\a
_diffrn_radiation_wavelength 0.71073
_diffrn_reflns_av_R_equivalents 0.0783
_diffrn_reflns_av_unetI/netI 0.0670
_diffrn_reflns_Laue_measured_fraction_full 0.999
_diffrn_reflns_Laue_measured_fraction_max 0.996
_diffrn_reflns_limit_h_max 16
_diffrn_reflns_limit_h_min -15
_diffrn_reflns_limit_k_max 20
_diffrn_reflns_limit_k_min -19
_diffrn_reflns_limit_l_max 21
_diffrn_reflns_limit_l_min -21
_diffrn_reflns_number 37103
_diffrn_reflns_point_group_measured_fraction_full 0.999
_diffrn_reflns_point_group_measured_fraction_max 0.995
_diffrn_reflns_theta_full 25.242
_diffrn_reflns_theta_max 28.366
_diffrn_reflns_theta_min 2.081
_exptl_absorpt_coefficient_mu 0.100
_exptl_absorpt_correction_T_max 0.7457
_exptl_absorpt_correction_T_min 0.5404
_exptl_absorpt_correction_type multi-scan
_exptl_absorpt_process_details 'SADABS, Bruker, 2016'
_exptl_crystal_colour colorless
_exptl_crystal_density_diffrn 1.332
_exptl_crystal_description block
_exptl_crystal_F_000 1272
_exptl_crystal_size_max 0.320
_exptl_crystal_size_mid 0.280
_exptl_crystal_size_min 0.140
_refine_diff_density_max 0.394
_refine_diff_density_min -0.248
_refine_diff_density_rms 0.053
_refine_ls_abs_structure_details
;
 Flack x determined using 1674 quotients [(I+)-(I-)]/[(I+)+(I-)]
 (Parsons, Flack and Wagner, Acta Cryst. B69 (2013) 249-259).
;
_refine_ls_abs_structure_Flack 0.5(4)
_refine_ls_extinction_coef 0.023(2)
_refine_ls_extinction_expression Fc^*^=kFc[1+0.001xFc^2^\l^3^/sin(2\q)]^-1/4^
_refine_ls_extinction_method 'SHELXL-2018/3 (Sheldrick 2018)'
_refine_ls_goodness_of_fit_ref 1.014
_refine_ls_hydrogen_treatment mixed
_refine_ls_matrix_type full
_refine_ls_number_parameters 400
_refine_ls_number_reflns 7440
_refine_ls_number_restraints 7
_refine_ls_restrained_S_all 1.079
_refine_ls_R_factor_all 0.1007
_refine_ls_R_factor_gt 0.0550
_refine_ls_shift/su_max 0.001
_refine_ls_shift/su_mean 0.000
_refine_ls_structure_factor_coef Fsqd
_refine_ls_weighting_details 'w=1/[\s^2^(Fo^2^)+(0.0650P)^2^+0.8290P] where P=(Fo^2^+2Fc^2^)/3'
_refine_ls_weighting_scheme calc
_refine_ls_wR_factor_gt 0.1253
_refine_ls_wR_factor_ref 0.1477
_reflns_Friedel_coverage 0.793
_reflns_Friedel_fraction_full 1.000
_reflns_Friedel_fraction_max 0.993
_reflns_number_gt 4970
_reflns_number_total 7440
_reflns_threshold_expression 'I > 2\s(I)'
_cod_data_source_file np9b00346_si_002.cif
_cod_data_source_block KA725_0m
_cod_database_code 1552598
_shelx_shelxl_version_number 2018/3
_shelx_space_group_comment
;
The symmetry employed for this shelxl refinement is uniquely defined
by the following loop, which should always be used as a source of
symmetry information in preference to the above space-group names.
They are only intended as comments.
;
_shelx_estimated_absorpt_t_min 0.969
_shelx_estimated_absorpt_t_max 0.986

loop_
_space_group_symop_operation_xyz
'x, y, z'
'x+1/2, -y+1/2, -z'
'-x, y+1/2, -z+1/2'
'-x+1/2, -y, z+1/2'

loop_
_atom_site_label
_atom_site_type_symbol
_atom_site_fract_x
_atom_site_fract_y
_atom_site_fract_z
_atom_site_U_iso_or_equiv
_atom_site_adp_type
_atom_site_occupancy
_atom_site_site_symmetry_order
_atom_site_calc_flag
_atom_site_refinement_flags_posn
_atom_site_refinement_flags_adp
_atom_site_refinement_flags_occupancy
C1 C 0.6907(3) 0.3799(2) 0.2975(2) 0.0424(8) Uani 1 1 d . . .
C2 C 0.6353(3) 0.6613(2) 0.2974(2) 0.0366(7) Uani 1 1 d . . .
C3 C 0.7171(2) 0.5980(2) 0.2586(2) 0.0351(7) Uani 1 1 d . . .
H3 H 0.683019 0.566238 0.211776 0.042 Uiso 1 1 calc R U .
C4 C 0.7615(2) 0.5290(2) 0.3241(2) 0.0344(7) Uani 1 1 d . . .
C5 C 0.6710(2) 0.5045(2) 0.3896(2) 0.0329(7) Uani 1 1 d . . .
H5 H 0.625017 0.556284 0.397588 0.039 Uiso 1 1 calc R U .
C6 C 0.7115(3) 0.4747(2) 0.4762(2) 0.0395(7) Uani 1 1 d . . .
H6 H 0.648601 0.454147 0.507788 0.047 Uiso 1 1 calc R U .
C7 C 0.7632(3) 0.5467(3) 0.5295(2) 0.0458(9) Uani 1 1 d . . .
C8 C 0.4761(2) 0.5564(2) 0.2925(2) 0.0358(7) Uani 1 1 d . . .
C9 C 0.5320(3) 0.4700(2) 0.2701(2) 0.0354(7) Uani 1 1 d . . .
H9 H 0.581903 0.484238 0.224132 0.043 Uiso 1 1 calc R U .
C10 C 0.6041(3) 0.4314(2) 0.3451(2) 0.0368(7) Uani 1 1 d . . .
C11 C 0.4520(3) 0.4051(2) 0.2330(3) 0.0424(8) Uani 1 1 d . . .
H11A H 0.489922 0.358641 0.203218 0.051 Uiso 1 1 calc R U .
H11B H 0.410458 0.378370 0.278125 0.051 Uiso 1 1 calc R U .
C12 C 0.3779(3) 0.4530(2) 0.1724(2) 0.0436(8) Uani 1 1 d . . .
H12A H 0.336174 0.410092 0.140796 0.052 Uiso 1 1 calc R U .
H12B H 0.420342 0.486506 0.132227 0.052 Uiso 1 1 calc R U .
C13 C 0.3015(3) 0.5156(2) 0.2194(2) 0.0412(8) Uani 1 1 d . . .
C14 C 0.3582(3) 0.5479(2) 0.2984(2) 0.0418(8) Uani 1 1 d . . .
C15 C 0.3042(3) 0.5658(3) 0.3684(3) 0.0600(11) Uani 1 1 d . . .
H15 H 0.341670 0.582606 0.416755 0.072 Uiso 1 1 calc R U .
C16 C 0.1872(4) 0.5598(4) 0.3719(3) 0.0787(16) Uani 1 1 d . . .
C17 C 0.2011(3) 0.4651(3) 0.2494(3) 0.0483(9) Uani 1 1 d . . .
H17 H 0.224872 0.412237 0.279704 0.058 Uiso 1 1 calc R U .
C18 C 0.2717(3) 0.5946(3) 0.1649(3) 0.0607(11) Uani 1 1 d . . .
H18A H 0.218713 0.629443 0.193577 0.091 Uiso 1 1 calc R U .
H18B H 0.243307 0.574453 0.111794 0.091 Uiso 1 1 calc R U .
H18C H 0.334461 0.629823 0.154793 0.091 Uiso 1 1 calc R U .
C19 C 0.5379(3) 0.3722(3) 0.4031(3) 0.0555(10) Uani 1 1 d . . .
H19A H 0.506154 0.325594 0.370486 0.083 Uiso 1 1 calc R U .
H19B H 0.482345 0.406373 0.429513 0.083 Uiso 1 1 calc R U .
H19C H 0.583487 0.347370 0.445913 0.083 Uiso 1 1 calc R U .
C20 C 0.1251(3) 0.4373(3) 0.1821(3) 0.0514(10) Uani 1 1 d . . .
C21 C 0.0387(4) 0.4824(3) 0.1551(5) 0.094(2) Uani 1 1 d . . .
H21 H 0.017948 0.537035 0.176212 0.112 Uiso 1 1 calc R U .
C22 C 0.1230(3) 0.3589(3) 0.1352(3) 0.0694(13) Uani 1 1 d . . .
H22 H 0.171758 0.312734 0.140012 0.083 Uiso 1 1 calc R U .
C23 C 0.0397(4) 0.3613(4) 0.0826(4) 0.0771(15) Uani 1 1 d . . .
H23 H 0.021152 0.317226 0.044331 0.093 Uiso 1 1 calc R U .
C24 C 0.7617(5) 0.6979(3) 0.5641(3) 0.0806(15) Uani 1 1 d . . .
H24A H 0.743317 0.690838 0.622693 0.121 Uiso 1 1 calc R U .
H24B H 0.731091 0.751708 0.543043 0.121 Uiso 1 1 calc R U .
H24C H 0.838288 0.700035 0.558237 0.121 Uiso 1 1 calc R U .
C28 C 0.8633(3) 0.5672(3) 0.3644(2) 0.0433(8) Uani 1 1 d . . .
H28A H 0.888639 0.527904 0.407657 0.065 Uiso 1 1 calc R U .
H28B H 0.847354 0.623588 0.388933 0.065 Uiso 1 1 calc R U .
H28C H 0.917564 0.573958 0.321772 0.065 Uiso 1 1 calc R U .
C29 C 0.7850(3) 0.4405(2) 0.2804(2) 0.0411(8) Uani 1 1 d . . .
H29A H 0.793701 0.449257 0.219912 0.049 Uiso 1 1 calc R U .
H29B H 0.850470 0.414983 0.302655 0.049 Uiso 1 1 calc R U .
C30 C 0.5206(3) 0.6364(2) 0.3016(2) 0.0385(8) Uani 1 1 d . . .
H30 H 0.473059 0.682431 0.311921 0.046 Uiso 1 1 calc R U .
C1' C 0.7847(3) 0.6988(2) 0.1580(2) 0.0441(8) Uani 1 1 d . . .
C2' C 0.8816(4) 0.7490(2) 0.1301(3) 0.0560(11) Uani 1 1 d . . .
C3' C 0.8673(5) 0.8016(3) 0.0637(3) 0.0794(15) Uani 1 1 d . . .
H3' H 0.799650 0.804334 0.038982 0.095 Uiso 1 1 calc R U .
C4' C 0.9856(4) 0.7397(4) 0.1778(5) 0.0921(18) Uani 1 1 d . . .
H4A H 0.992480 0.680316 0.198269 0.138 Uiso 1 1 calc R U .
H4B H 0.986113 0.779776 0.224879 0.138 Uiso 1 1 calc R U .
H4C H 1.044466 0.752973 0.140803 0.138 Uiso 1 1 calc R U .
C5' C 0.9574(6) 0.8577(5) 0.0264(4) 0.117(2) Uani 1 1 d . . .
H5A H 0.931388 0.916270 0.015846 0.176 Uiso 1 1 calc R U .
H5B H 0.981486 0.831906 -0.025719 0.176 Uiso 1 1 calc R U .
H5C H 1.016086 0.860255 0.065748 0.176 Uiso 1 1 calc R U .
O1 O 0.6848(2) 0.30424(17) 0.2755(2) 0.0629(8) Uani 1 1 d . . .
O2 O 0.66394(19) 0.73203(16) 0.32414(19) 0.0499(7) Uani 1 1 d . . .
O3 O 0.80620(18) 0.64738(16) 0.22613(15) 0.0427(6) Uani 1 1 d . . .
O4 O 0.6975(3) 0.6997(2) 0.12679(18) 0.0624(8) Uani 1 1 d . . .
O5 O 0.7801(2) 0.40109(18) 0.46672(18) 0.0504(7) Uani 1 1 d . . .
H5O H 0.795(4) 0.383(4) 0.516(4) 0.085(17) Uiso 1 1 d . . .
O6 O 0.8327(3) 0.5307(2) 0.58094(19) 0.0681(9) Uani 1 1 d . . .
O7 O 0.7201(2) 0.62432(18) 0.51620(16) 0.0513(7) Uani 1 1 d . . .
O8 O 0.1339(3) 0.5901(4) 0.4281(3) 0.129(2) Uani 1 1 d . . .
O9 O 0.1375(2) 0.5185(2) 0.3076(2) 0.0736(10) Uani 1 1 d . . .
O10 O -0.0140(3) 0.4385(3) 0.0937(3) 0.0992(13) Uani 1 1 d . . .
O1W O 0.0276(9) 0.7056(7) 0.5355(6) 0.094(5) Uani 0.374(13) 1 d . . P

loop_
_atom_site_aniso_label
_atom_site_aniso_U_11
_atom_site_aniso_U_22
_atom_site_aniso_U_33
_atom_site_aniso_U_23
_atom_site_aniso_U_13
_atom_site_aniso_U_12
C1 0.0458(19) 0.0343(18) 0.0472(19) 0.0055(15) -0.0047(16) 0.0086(15)
C2 0.0334(16) 0.0316(16) 0.0448(18) 0.0060(15) -0.0081(15) -0.0032(13)
C3 0.0336(16) 0.0334(17) 0.0382(17) 0.0059(13) -0.0033(14) -0.0053(13)
C4 0.0289(14) 0.0382(17) 0.0360(16) 0.0058(14) 0.0016(13) 0.0020(13)
C5 0.0284(15) 0.0354(17) 0.0350(16) 0.0052(13) 0.0014(13) 0.0019(13)
C6 0.0378(16) 0.0442(19) 0.0366(16) 0.0085(15) 0.0011(15) 0.0035(15)
C7 0.0451(19) 0.059(2) 0.0333(17) 0.0064(16) 0.0003(16) -0.0040(18)
C8 0.0298(14) 0.0341(16) 0.0434(18) -0.0011(14) -0.0026(13) -0.0005(14)
C9 0.0327(15) 0.0307(16) 0.0429(18) -0.0018(14) -0.0017(14) -0.0005(13)
C10 0.0347(16) 0.0312(17) 0.0445(19) 0.0055(15) -0.0007(14) -0.0009(13)
C11 0.0365(17) 0.0317(17) 0.059(2) -0.0039(16) -0.0042(16) -0.0022(14)
C12 0.0392(17) 0.044(2) 0.048(2) -0.0075(16) -0.0028(16) -0.0060(15)
C13 0.0297(15) 0.0394(18) 0.054(2) -0.0039(16) -0.0046(15) -0.0015(14)
C14 0.0313(15) 0.0382(18) 0.056(2) -0.0077(16) -0.0035(15) -0.0012(14)
C15 0.0397(19) 0.075(3) 0.065(3) -0.027(2) 0.0015(19) -0.012(2)
C16 0.044(2) 0.107(4) 0.085(3) -0.042(3) 0.017(2) -0.019(3)
C17 0.0329(16) 0.051(2) 0.061(2) -0.0081(18) -0.0023(17) -0.0077(16)
C18 0.054(2) 0.048(2) 0.080(3) 0.004(2) -0.014(2) 0.0017(19)
C19 0.052(2) 0.052(2) 0.063(3) 0.0185(19) -0.0034(19) -0.0157(19)
C20 0.0349(17) 0.050(2) 0.069(3) -0.002(2) -0.0100(18) -0.0079(17)
C21 0.060(3) 0.070(3) 0.151(6) -0.028(4) -0.048(4) 0.008(2)
C22 0.052(2) 0.064(3) 0.093(4) -0.015(3) -0.023(2) 0.007(2)
C23 0.053(3) 0.089(4) 0.089(4) -0.026(3) -0.023(3) -0.003(3)
C24 0.111(4) 0.061(3) 0.070(3) -0.009(3) -0.015(3) -0.014(3)
C28 0.0298(15) 0.057(2) 0.0429(19) 0.0087(17) 0.0014(14) -0.0039(16)
C29 0.0394(17) 0.0425(18) 0.0415(18) 0.0042(15) 0.0019(15) 0.0089(16)
C30 0.0332(16) 0.0337(17) 0.049(2) -0.0051(15) -0.0049(14) 0.0050(14)
C1' 0.054(2) 0.0396(18) 0.0381(17) 0.0021(16) 0.0000(17) -0.0061(17)
C2' 0.082(3) 0.0348(19) 0.051(2) 0.0044(17) 0.021(2) -0.0111(19)
C3' 0.101(4) 0.069(3) 0.068(3) 0.013(3) 0.017(3) -0.027(3)
C4' 0.055(3) 0.091(4) 0.131(5) 0.027(4) 0.017(3) -0.009(3)
C5' 0.139(5) 0.122(5) 0.091(4) 0.032(4) 0.014(4) -0.059(5)
O1 0.0694(18) 0.0333(14) 0.086(2) -0.0044(15) 0.0020(16) 0.0078(13)
O2 0.0419(13) 0.0336(13) 0.0742(18) -0.0051(13) -0.0064(13) -0.0064(10)
O3 0.0378(12) 0.0448(14) 0.0454(13) 0.0114(11) 0.0022(11) -0.0089(10)
O4 0.0753(19) 0.0604(17) 0.0515(16) 0.0162(14) -0.0134(15) -0.0138(16)
O5 0.0520(15) 0.0540(16) 0.0453(15) 0.0119(12) -0.0013(13) 0.0155(12)
O6 0.073(2) 0.083(2) 0.0487(16) 0.0068(15) -0.0228(15) -0.0009(16)
O7 0.0572(15) 0.0502(16) 0.0464(14) -0.0029(12) -0.0027(12) -0.0018(13)
O8 0.056(2) 0.199(5) 0.131(4) -0.100(4) 0.036(2) -0.027(3)
O9 0.0332(13) 0.097(2) 0.090(2) -0.0405(19) 0.0091(15) -0.0123(15)
O10 0.067(2) 0.093(2) 0.137(3) -0.019(3) -0.060(2) 0.011(2)
O1W 0.110(9) 0.096(8) 0.075(7) 0.000(6) -0.013(6) 0.020(6)

loop_
_atom_type_symbol
_atom_type_description
_atom_type_scat_dispersion_real
_atom_type_scat_dispersion_imag
_atom_type_scat_source
C C 0.0033 0.0016 'International Tables Vol C Tables 4.2.6.8 and 6.1.1.4'
H H 0.0000 0.0000 'International Tables Vol C Tables 4.2.6.8 and 6.1.1.4'
O O 0.0106 0.0060 'International Tables Vol C Tables 4.2.6.8 and 6.1.1.4'

loop_
_geom_angle_atom_site_label_1
_geom_angle_atom_site_label_2
_geom_angle_atom_site_label_3
_geom_angle
O1 C1 C29 125.0(3)
O1 C1 C10 125.9(3)
C29 C1 C10 109.0(3)
O2 C2 C30 119.8(3)
O2 C2 C3 120.0(3)
C30 C2 C3 120.2(3)
O3 C3 C2 109.4(2)
O3 C3 C4 108.1(2)
C2 C3 C4 112.9(3)
O3 C3 H3 108.8
C2 C3 H3 108.8
C4 C3 H3 108.8
C28 C4 C29 111.1(3)
C28 C4 C3 108.2(3)
C29 C4 C3 110.6(3)
C28 C4 C5 114.2(3)
C29 C4 C5 103.1(2)
C3 C4 C5 109.6(2)
C6 C5 C10 111.8(3)
C6 C5 C4 114.9(2)
C10 C5 C4 104.8(3)
C6 C5 H5 108.4
C10 C5 H5 108.4
C4 C5 H5 108.4
O5 C6 C7 111.6(3)
O5 C6 C5 109.8(3)
C7 C6 C5 115.1(3)
O5 C6 H6 106.6
C7 C6 H6 106.6
C5 C6 H6 106.6
O6 C7 O7 125.5(4)
O6 C7 C6 122.0(4)
O7 C7 C6 112.4(3)
C30 C8 C14 118.9(3)
C30 C8 C9 127.7(3)
C14 C8 C9 113.2(3)
C11 C9 C8 110.2(3)
C11 C9 C10 114.7(3)
C8 C9 C10 113.6(3)
C11 C9 H9 105.8
C8 C9 H9 105.8
C10 C9 H9 105.8
C19 C10 C1 112.1(3)
C19 C10 C5 116.0(3)
C1 C10 C5 102.0(3)
C19 C10 C9 110.9(3)
C1 C10 C9 102.7(3)
C5 C10 C9 112.0(2)
C12 C11 C9 109.5(3)
C12 C11 H11A 109.8
C9 C11 H11A 109.8
C12 C11 H11B 109.8
C9 C11 H11B 109.8
H11A C11 H11B 108.2
C11 C12 C13 111.6(3)
C11 C12 H12A 109.3
C13 C12 H12A 109.3
C11 C12 H12B 109.3
C13 C12 H12B 109.3
H12A C12 H12B 108.0
C14 C13 C18 108.9(3)
C14 C13 C12 108.0(3)
C18 C13 C12 111.3(3)
C14 C13 C17 106.7(3)
C18 C13 C17 111.5(3)
C12 C13 C17 110.2(3)
C15 C14 C8 122.7(3)
C15 C14 C13 121.1(3)
C8 C14 C13 116.1(3)
C14 C15 C16 121.7(4)
C14 C15 H15 119.1
C16 C15 H15 119.1
O8 C16 O9 118.8(4)
O8 C16 C15 123.8(4)
O9 C16 C15 117.4(4)
O9 C17 C20 105.2(3)
O9 C17 C13 111.1(3)
C20 C17 C13 116.1(3)
O9 C17 H17 108.1
C20 C17 H17 108.1
C13 C17 H17 108.1
C13 C18 H18A 109.5
C13 C18 H18B 109.5
H18A C18 H18B 109.5
C13 C18 H18C 109.5
H18A C18 H18C 109.5
H18B C18 H18C 109.5
C10 C19 H19A 109.5
C10 C19 H19B 109.5
H19A C19 H19B 109.5
C10 C19 H19C 109.5
H19A C19 H19C 109.5
H19B C19 H19C 109.5
C21 C20 C22 104.4(4)
C21 C20 C17 126.4(4)
C22 C20 C17 129.2(4)
C20 C21 O10 111.6(4)
C20 C21 H21 124.2
O10 C21 H21 124.2
C23 C22 C20 108.8(4)
C23 C22 H22 125.6
C20 C22 H22 125.6
C22 C23 O10 109.1(4)
C22 C23 H23 125.4
O10 C23 H23 125.4
O7 C24 H24A 109.5
O7 C24 H24B 109.5
H24A C24 H24B 109.5
O7 C24 H24C 109.5
H24A C24 H24C 109.5
H24B C24 H24C 109.5
C4 C28 H28A 109.5
C4 C28 H28B 109.5
H28A C28 H28B 109.5
C4 C28 H28C 109.5
H28A C28 H28C 109.5
H28B C28 H28C 109.5
C1 C29 C4 107.5(3)
C1 C29 H29A 110.2
C4 C29 H29A 110.2
C1 C29 H29B 110.2
C4 C29 H29B 110.2
H29A C29 H29B 108.5
C8 C30 C2 128.7(3)
C8 C30 H30 115.7
C2 C30 H30 115.7
O4 C1' O3 121.0(3)
O4 C1' C2' 127.5(4)
O3 C1' C2' 111.6(3)
C3' C2' C1' 115.5(5)
C3' C2' C4' 124.5(4)
C1' C2' C4' 120.0(4)
C2' C3' C5' 122.6(6)
C2' C3' H3' 118.7
C5' C3' H3' 118.7
C2' C4' H4A 109.5
C2' C4' H4B 109.5
H4A C4' H4B 109.5
C2' C4' H4C 109.5
H4A C4' H4C 109.5
H4B C4' H4C 109.5
C3' C5' H5A 109.5
C3' C5' H5B 109.5
H5A C5' H5B 109.5
C3' C5' H5C 109.5
H5A C5' H5C 109.5
H5B C5' H5C 109.5
C1' O3 C3 115.5(3)
C6 O5 H5O 107(4)
C7 O7 C24 117.6(3)
C16 O9 C17 118.9(3)
C21 O10 C23 106.2(4)

loop_
_geom_bond_atom_site_label_1
_geom_bond_atom_site_label_2
_geom_bond_distance
C1 O1 1.202(4)
C1 C29 1.517(5)
C1 C10 1.529(5)
C2 O2 1.207(4)
C2 C30 1.480(5)
C2 C3 1.528(5)
C3 O3 1.434(4)
C3 C4 1.573(4)
C3 H3 0.9800
C4 C28 1.532(5)
C4 C29 1.537(5)
C4 C5 1.575(4)
C5 C6 1.526(4)
C5 C10 1.556(5)
C5 H5 0.9800
C6 O5 1.415(4)
C6 C7 1.522(5)
C6 H6 0.9800
C7 O6 1.212(4)
C7 O7 1.311(5)
C8 C30 1.342(5)
C8 C14 1.479(4)
C8 C9 1.525(4)
C9 C11 1.519(4)
C9 C10 1.597(5)
C9 H9 0.9800
C10 C19 1.526(5)
C11 C12 1.516(5)
C11 H11A 0.9700
C11 H11B 0.9700
C12 C13 1.537(5)
C12 H12A 0.9700
C12 H12B 0.9700
C13 C14 1.515(5)
C13 C18 1.523(5)
C13 C17 1.541(5)
C14 C15 1.323(5)
C15 C16 1.463(6)
C15 H15 0.9300
C16 O8 1.200(5)
C16 O9 1.344(5)
C17 O9 1.460(5)
C17 C20 1.485(5)
C17 H17 0.9800
C18 H18A 0.9600
C18 H18B 0.9600
C18 H18C 0.9600
C19 H19A 0.9600
C19 H19B 0.9600
C19 H19C 0.9600
C20 C21 1.345(6)
C20 C22 1.401(6)
C21 O10 1.347(6)
C21 H21 0.9300
C22 C23 1.330(6)
C22 H22 0.9300
C23 O10 1.360(6)
C23 H23 0.9300
C24 O7 1.444(5)
C24 H24A 0.9600
C24 H24B 0.9600
C24 H24C 0.9600
C28 H28A 0.9600
C28 H28B 0.9600
C28 H28C 0.9600
C29 H29A 0.9700
C29 H29B 0.9700
C30 H30 0.9300
C1' O4 1.194(5)
C1' O3 1.355(4)
C1' C2' 1.495(5)
C2' C3' 1.329(6)
C2' C4' 1.507(7)
C3' C5' 1.528(7)
C3' H3' 0.9300
C4' H4A 0.9600
C4' H4B 0.9600
C4' H4C 0.9600
C5' H5A 0.9600
C5' H5B 0.9600
C5' H5C 0.9600
O5 H5O 0.84(6)

loop_
_geom_hbond_atom_site_label_D
_geom_hbond_atom_site_label_H
_geom_hbond_atom_site_label_A
_geom_hbond_distance_DH
_geom_hbond_distance_HA
_geom_hbond_distance_DA
_geom_hbond_angle_DHA
_geom_hbond_site_symmetry_A
_geom_hbond_publ_flag
O5 H5O O4 0.84(6) 2.16(6) 2.967(4) 161(5) 4_665 yes

loop_
_geom_torsion_atom_site_label_1
_geom_torsion_atom_site_label_2
_geom_torsion_atom_site_label_3
_geom_torsion_atom_site_label_4
_geom_torsion
O2 C2 C3 O3 -25.9(4)
C30 C2 C3 O3 153.5(3)
O2 C2 C3 C4 94.5(4)
C30 C2 C3 C4 -86.1(4)
O3 C3 C4 C28 29.4(3)
C2 C3 C4 C28 -91.8(3)
O3 C3 C4 C29 -92.4(3)
C2 C3 C4 C29 146.4(3)
O3 C3 C4 C5 154.5(3)
C2 C3 C4 C5 33.4(3)
C28 C4 C5 C6 -31.4(4)
C29 C4 C5 C6 89.1(3)
C3 C4 C5 C6 -153.0(3)
C28 C4 C5 C10 -154.5(3)
C29 C4 C5 C10 -33.9(3)
C3 C4 C5 C10 83.9(3)
C10 C5 C6 O5 61.9(3)
C4 C5 C6 O5 -57.4(4)
C10 C5 C6 C7 -171.2(3)
C4 C5 C6 C7 69.5(4)
O5 C6 C7 O6 -25.0(4)
C5 C6 C7 O6 -151.0(3)
O5 C6 C7 O7 158.4(3)
C5 C6 C7 O7 32.5(4)
C30 C8 C9 C11 -157.9(4)
C14 C8 C9 C11 17.8(4)
C30 C8 C9 C10 71.8(5)
C14 C8 C9 C10 -112.5(3)
O1 C1 C10 C19 31.2(5)
C29 C1 C10 C19 -150.3(3)
O1 C1 C10 C5 155.9(4)
C29 C1 C10 C5 -25.6(3)
O1 C1 C10 C9 -88.0(4)
C29 C1 C10 C9 90.6(3)
C6 C5 C10 C19 33.4(4)
C4 C5 C10 C19 158.5(3)
C6 C5 C10 C1 -88.7(3)
C4 C5 C10 C1 36.4(3)
C6 C5 C10 C9 162.2(3)
C4 C5 C10 C9 -72.8(3)
C11 C9 C10 C19 -39.6(4)
C8 C9 C10 C19 88.4(3)
C11 C9 C10 C1 80.3(3)
C8 C9 C10 C1 -151.6(3)
C11 C9 C10 C5 -171.0(3)
C8 C9 C10 C5 -42.9(4)
C8 C9 C11 C12 41.8(4)
C10 C9 C11 C12 171.5(3)
C9 C11 C12 C13 -69.8(4)
C11 C12 C13 C14 30.3(4)
C11 C12 C13 C18 149.9(3)
C11 C12 C13 C17 -85.9(4)
C30 C8 C14 C15 -63.7(5)
C9 C8 C14 C15 120.2(4)
C30 C8 C14 C13 117.4(4)
C9 C8 C14 C13 -58.7(4)
C18 C13 C14 C15 91.4(5)
C12 C13 C14 C15 -147.5(4)
C17 C13 C14 C15 -29.1(5)
C18 C13 C14 C8 -89.6(4)
C12 C13 C14 C8 31.4(4)
C17 C13 C14 C8 149.9(3)
C8 C14 C15 C16 177.8(4)
C13 C14 C15 C16 -3.3(7)
C14 C15 C16 O8 -166.1(6)
C14 C15 C16 O9 13.3(9)
C14 C13 C17 O9 52.2(4)
C18 C13 C17 O9 -66.7(4)
C12 C13 C17 O9 169.2(3)
C14 C13 C17 C20 172.3(3)
C18 C13 C17 C20 53.4(4)
C12 C13 C17 C20 -70.7(4)
O9 C17 C20 C21 30.0(6)
C13 C17 C20 C21 -93.2(6)
O9 C17 C20 C22 -147.1(5)
C13 C17 C20 C22 89.7(5)
C22 C20 C21 O10 -1.8(7)
C17 C20 C21 O10 -179.5(4)
C21 C20 C22 C23 1.4(6)
C17 C20 C22 C23 179.0(5)
C20 C22 C23 O10 -0.5(6)
O1 C1 C29 C4 -176.7(3)
C10 C1 C29 C4 4.7(4)
C28 C4 C29 C1 140.7(3)
C3 C4 C29 C1 -99.2(3)
C5 C4 C29 C1 18.0(3)
C14 C8 C30 C2 -179.3(3)
C9 C8 C30 C2 -3.9(6)
O2 C2 C30 C8 -164.6(4)
C3 C2 C30 C8 16.0(5)
O4 C1' C2' C3' 1.2(6)
O3 C1' C2' C3' -179.6(4)
O4 C1' C2' C4' 179.8(5)
O3 C1' C2' C4' -1.0(5)
C1' C2' C3' C5' -179.8(5)
C4' C2' C3' C5' 1.6(8)
O4 C1' O3 C3 -2.1(5)
C2' C1' O3 C3 178.7(3)
C2 C3 O3 C1' -68.1(3)
C4 C3 O3 C1' 168.6(3)
O6 C7 O7 C24 2.8(6)
C6 C7 O7 C24 179.2(3)
O8 C16 O9 C17 -166.6(6)
C15 C16 O9 C17 13.9(8)
C20 C17 O9 C16 -174.2(4)
C13 C17 O9 C16 -47.8(5)
C20 C21 O10 C23 1.5(7)
C22 C23 O10 C21 -0.5(7)
